data_4088420
loop_
_publ_author_name
'Deb, Mayukh'
'Kumar, Dheeraj'
'Singh, Jatinder'
'Elias, Anil J.'

_publ_section_title
;
 Unprecedented Formation of \p-Copper Complexes during Sonogashira
 Coupling: Synthesis of a Unique, Recyclable, Ethynyl Ferrocene Derived
 Cu(I) Specific Ligand
;
_journal_issue 8
_journal_name_full Organometallics
_journal_page_first 1086
_journal_paper_doi 10.1021/acs.organomet.6b00069
_journal_volume 35
_journal_year 2016
_chemical_absolute_configuration syn
_chemical_formula_moiety 'C23.72 H23 Br Cu Fe N O, C24 H23 Br Cu Fe N O'
_chemical_formula_sum 'C47.72 H46 Br2 Cu2 Fe2 N2 O2'
_chemical_formula_weight 1078.11
_space_group_IT_number 1
_space_group_name_Hall 'P 1'
_space_group_name_H-M_alt 'P 1'
_symmetry_cell_setting triclinic
_symmetry_space_group_name_Hall 'P 1'
_symmetry_space_group_name_H-M 'P 1'
_atom_sites_solution_hydrogens geom
_atom_sites_solution_primary direct
_atom_sites_solution_secondary difmap
_audit_creation_method SHELXL-97
_cell_angle_alpha 72.460(7)
_cell_angle_beta 73.915(6)
_cell_angle_gamma 70.961(7)
_cell_formula_units_Z 1
_cell_length_a 8.846(3)
_cell_length_b 11.295(4)
_cell_length_c 12.422(4)
_cell_measurement_reflns_used 733
_cell_measurement_temperature 298(2)
_cell_measurement_theta_max 16.83
_cell_measurement_theta_min 2.31
_cell_volume 1096.5(6)
_computing_cell_refinement 'Bruker SMART'
_computing_data_collection 'Bruker SMART'
_computing_data_reduction 'Bruker SAINT'
_computing_molecular_graphics 'Bruker SHELXTL'
_computing_publication_material 'Bruker SHELXTL'
_computing_structure_refinement 'SHELXL-97 (Sheldrick, 1997)'
_computing_structure_solution 'SHELXS-97 (Sheldrick, 1990)'
_diffrn_ambient_temperature 298(2)
_diffrn_measured_fraction_theta_full 0.984
_diffrn_measured_fraction_theta_max 0.984
_diffrn_measurement_device_type 'CCD area detector'
_diffrn_measurement_method 'phi and omega scans'
_diffrn_radiation_monochromator graphite
_diffrn_radiation_source 'fine-focus sealed tube'
_diffrn_radiation_type MoK\a
_diffrn_radiation_wavelength 0.71073
_diffrn_reflns_av_R_equivalents 0.0412
_diffrn_reflns_av_sigmaI/netI 0.1340
_diffrn_reflns_limit_h_max 10
_diffrn_reflns_limit_h_min -10
_diffrn_reflns_limit_k_max 13
_diffrn_reflns_limit_k_min -13
_diffrn_reflns_limit_l_max 11
_diffrn_reflns_limit_l_min -14
_diffrn_reflns_number 5665
_diffrn_reflns_theta_full 25.00
_diffrn_reflns_theta_max 25.00
_diffrn_reflns_theta_min 1.96
_exptl_absorpt_coefficient_mu 3.468
_exptl_absorpt_correction_T_max 0.622
_exptl_absorpt_correction_T_min 0.532
_exptl_absorpt_correction_type multi-scan
_exptl_absorpt_process_details '(SADABS; Bruker, 2000)'
_exptl_crystal_colour red
_exptl_crystal_density_diffrn 1.633
_exptl_crystal_density_method 'not measured'
_exptl_crystal_description block
_exptl_crystal_F_000 542.3
_exptl_crystal_size_max 0.186
_exptl_crystal_size_mid 0.154
_exptl_crystal_size_min 0.137
_refine_diff_density_max 0.891
_refine_diff_density_min -0.431
_refine_diff_density_rms 0.104
_refine_ls_abs_structure_details 'Flack H D (1983), Acta Cryst. A39, 876-881'
_refine_ls_abs_structure_Flack 0.01(2)
_refine_ls_extinction_method none
_refine_ls_goodness_of_fit_ref 0.960
_refine_ls_hydrogen_treatment mixed
_refine_ls_matrix_type full
_refine_ls_number_parameters 518
_refine_ls_number_reflns 4707
_refine_ls_number_restraints 4
_refine_ls_restrained_S_all 0.960
_refine_ls_R_factor_all 0.1070
_refine_ls_R_factor_gt 0.0614
_refine_ls_shift/su_max 0.000
_refine_ls_shift/su_mean 0.002
_refine_ls_structure_factor_coef Fsqd
_refine_ls_weighting_details 'calc w=1/[\s^2^(Fo^2^)+(0.0208P)^2^+0.0000P] where P=(Fo^2^+2Fc^2^)/3'
_refine_ls_weighting_scheme calc
_refine_ls_wR_factor_gt 0.1177
_refine_ls_wR_factor_ref 0.1356
_reflns_number_gt 3047
_reflns_number_total 4707
_reflns_threshold_expression >2sigma(I)
_cod_data_source_file om6b00069_si_002.cif
_cod_data_source_block 4b
_cod_depositor_comments
;
The following automatic conversions were performed:

data item '_symmetry_cell_setting' value 'Triclinic' was changed to
'triclinic' in accordance with the
/home/saulius/struct/COD-crude-data/automatic-downloads/DataCite-retrospective/ACS/depositions/lib/dictionaries/cif_core.dic
dictionary named 'cif_core.dic' version 2.4.2 last updated on
2011-04-26.

Automatic conversion script
Id: cif_fix_values 6909 2019-04-08 15:41:33Z antanas 
;
_cod_original_sg_symbol_Hall P1
_cod_original_sg_symbol_H-M P1
_cod_database_code 4088420

loop_
_symmetry_equiv_pos_as_xyz
'x, y, z'

loop_
_atom_site_label
_atom_site_type_symbol
_atom_site_fract_x
_atom_site_fract_y
_atom_site_fract_z
_atom_site_U_iso_or_equiv
_atom_site_adp_type
_atom_site_occupancy
_atom_site_symmetry_multiplicity
_atom_site_calc_flag
_atom_site_refinement_flags
O1 O 1.2427(13) 0.8945(11) 0.1964(9) 0.068(3) Uani 1 1 d .
C44 C 0.242(2) 0.2241(15) 0.5634(15) 0.083(6) Uani 1 1 d .
H44A H 0.3196 0.2594 0.5001 0.100 Uiso 1 1 calc R
H44B H 0.1738 0.1954 0.5328 0.100 Uiso 1 1 calc R
N1 N 1.1385(12) 0.7273(11) 0.2541(9) 0.046(3) Uani 1 1 d .
N2 N 0.3046(15) 0.1761(13) 0.7445(9) 0.059(3) Uani 1 1 d .
Fe2 Fe 0.6492(2) 0.16044(19) 1.12790(17) 0.0512(6) Uani 1 1 d .
Fe1 Fe 0.5485(2) 0.5312(2) 0.52496(18) 0.0554(6) Uani 1 1 d D
Cu2 Cu 0.41582(18) 0.10337(16) 0.87346(15) 0.0527(5) Uani 1 1 d .
Cu1 Cu 1.00970(17) 0.61023(14) 0.36043(13) 0.0456(5) Uani 1 1 d .
Br2 Br 0.62953(19) -0.07465(17) 0.84000(15) 0.0778(6) Uani 1 1 d .
Br1 Br 1.0672(2) 0.42248(14) 0.30132(14) 0.0757(6) Uani 1 1 d .
C25 C 0.4633(17) 0.1027(15) 1.1094(13) 0.053(4) Uani 1 1 d .
C29 C 0.4244(19) 0.1449(18) 1.2138(15) 0.076(5) Uani 1 1 d .
H29 H 0.3322 0.2166 1.2338 0.091 Uiso 1 1 calc R
C28 C 0.542(2) 0.067(2) 1.2849(13) 0.083(6) Uani 1 1 d .
H28 H 0.5444 0.0754 1.3606 0.099 Uiso 1 1 calc R
C27 C 0.653(2) -0.0194(15) 1.2244(14) 0.062(4) Uani 1 1 d .
H27 H 0.7488 -0.0844 1.2499 0.075 Uiso 1 1 calc R
C26 C 0.6060(17) 0.0008(13) 1.1208(13) 0.055(4) Uani 1 1 d .
H26 H 0.6662 -0.0484 1.0620 0.065 Uiso 1 1 calc R
C33 C 0.674(3) 0.319(2) 0.9952(19) 0.097(7) Uani 1 1 d .
H33 H 0.6008 0.3652 0.9404 0.117 Uiso 1 1 calc R
C32 C 0.661(3) 0.3451(19) 1.105(2) 0.102(7) Uani 1 1 d .
H32 H 0.5764 0.4128 1.1382 0.123 Uiso 1 1 calc R
C31 C 0.787(3) 0.262(2) 1.1515(19) 0.095(7) Uani 1 1 d .
H31 H 0.8062 0.2589 1.2265 0.114 Uiso 1 1 calc R
C30 C 0.878(2) 0.1777(18) 1.085(2) 0.087(7) Uani 1 1 d .
H30 H 0.9771 0.1091 1.1002 0.104 Uiso 1 1 calc R
C34 C 0.808(3) 0.216(3) 0.9833(18) 0.105(6) Uani 1 1 d .
H34 H 0.8491 0.1757 0.9173 0.126 Uiso 1 1 calc R
C35 C 0.3775(17) 0.1635(14) 1.0163(12) 0.051(4) Uani 1 1 d .
C36 C 0.2824(17) 0.2342(16) 0.9546(14) 0.057(4) Uani 1 1 d .
C37 C 0.1599(17) 0.3431(14) 0.9145(14) 0.052(4) Uani 1 1 d .
C38 C 0.0786(18) 0.4290(14) 0.9825(15) 0.062(4) Uani 1 1 d .
H38 H 0.1054 0.4157 1.0533 0.074 Uiso 1 1 calc R
C39 C -0.049(2) 0.5403(17) 0.9444(19) 0.080(6) Uani 1 1 d .
H39 H -0.1094 0.5950 0.9932 0.096 Uiso 1 1 calc R
C40 C -0.080(2) 0.5647(18) 0.8413(19) 0.085(6) Uani 1 1 d .
H40 H -0.1593 0.6384 0.8158 0.102 Uiso 1 1 calc R
C41 C 0.0037(19) 0.4809(15) 0.7714(15) 0.063(4) Uani 1 1 d .
H41 H -0.0203 0.4990 0.6989 0.075 Uiso 1 1 calc R
C42 C 0.1236(17) 0.3698(14) 0.8049(14) 0.052(4) Uani 1 1 d .
C43 C 0.1964(17) 0.2831(15) 0.7288(12) 0.048(4) Uani 1 1 d .
O2 O 0.1446(13) 0.3178(10) 0.6284(9) 0.065(3) Uani 1 1 d .
C45 C 0.3287(19) 0.1146(15) 0.6487(13) 0.061(4) Uani 1 1 d .
H45 H 0.4453 0.0889 0.6151 0.073 Uiso 1 1 calc R
C46 C 0.2610(19) 0.0000(14) 0.6868(13) 0.060(4) Uani 1 1 d .
H46 H 0.3105 -0.0576 0.7517 0.072 Uiso 1 1 calc R
C47 C 0.081(3) 0.0278(19) 0.7286(16) 0.101(7) Uani 1 1 d .
H47A H 0.0496 0.0707 0.7905 0.151 Uiso 1 1 calc R
H47B H 0.0491 -0.0515 0.7555 0.151 Uiso 1 1 calc R
H47C H 0.0269 0.0822 0.6666 0.151 Uiso 1 1 calc R
C48 C 0.311(2) -0.0736(17) 0.5943(18) 0.099(6) Uani 1 1 d .
H48A H 0.2699 -0.0188 0.5270 0.149 Uiso 1 1 calc R
H48B H 0.2659 -0.1467 0.6216 0.149 Uiso 1 1 calc R
H48C H 0.4274 -0.1025 0.5754 0.149 Uiso 1 1 calc R
C1 C 0.7398(15) 0.5419(13) 0.5752(11) 0.043(3) Uani 1 1 d .
C5 C 0.760(2) 0.4135(16) 0.5708(13) 0.063(4) Uani 1 1 d .
H5 H 0.8501 0.3607 0.5248 0.075 Uiso 1 1 calc R
C4 C 0.625(2) 0.3758(16) 0.6516(14) 0.070(5) Uani 1 1 d .
H4 H 0.6041 0.2919 0.6663 0.084 Uiso 1 1 calc R
C3 C 0.5260(18) 0.4726(16) 0.7012(13) 0.066(5) Uani 1 1 d .
H3 H 0.4242 0.4700 0.7579 0.079 Uiso 1 1 calc R
C2 C 0.5943(16) 0.5823(16) 0.6527(13) 0.058(4) Uani 1 1 d .
H2 H 0.5507 0.6664 0.6724 0.070 Uiso 1 1 calc R
C11 C 0.8391(16) 0.6258(13) 0.5032(11) 0.047(3) Uani 1 1 d .
C12 C 0.8953(15) 0.7231(12) 0.4635(11) 0.041(3) Uani 1 1 d .
C13 C 0.9167(14) 0.8448(12) 0.4507(11) 0.036(3) Uani 1 1 d .
C14 C 0.8229(17) 0.9191(14) 0.5272(12) 0.055(4) Uani 1 1 d .
H14 H 0.7479 0.8855 0.5876 0.066 Uiso 1 1 calc R
C15 C 0.833(2) 1.0405(17) 0.5200(16) 0.076(5) Uani 1 1 d .
H15 H 0.7674 1.0871 0.5741 0.091 Uiso 1 1 calc R
C16 C 0.942(2) 1.0902(16) 0.4313(15) 0.067(5) Uani 1 1 d .
H16 H 0.9524 1.1718 0.4244 0.081 Uiso 1 1 calc R
C17 C 1.038(2) 1.0198(18) 0.3519(14) 0.063(4) Uani 1 1 d .
H17 H 1.1134 1.0542 0.2922 0.075 Uiso 1 1 calc R
C18 C 1.0249(17) 0.9002(12) 0.3592(12) 0.046(4) Uani 1 1 d .
C19 C 1.1339(16) 0.8346(13) 0.2710(11) 0.040(3) Uani 1 1 d .
C20 C 1.3479(19) 0.8059(15) 0.1243(14) 0.068(5) Uani 1 1 d .
H20A H 1.4556 0.7709 0.1431 0.081 Uiso 1 1 calc R
H20B H 1.3587 0.8495 0.0434 0.081 Uiso 1 1 calc R
C21 C 1.2616(18) 0.6974(14) 0.1514(11) 0.051(4) Uani 1 1 d .
H21 H 1.3383 0.6134 0.1730 0.061 Uiso 1 1 calc R
C22 C 1.187(2) 0.6966(15) 0.0604(12) 0.060(4) Uani 1 1 d .
H22 H 1.1278 0.6297 0.0914 0.072 Uiso 1 1 calc R
C23 C 1.064(2) 0.8232(17) 0.0226(15) 0.084(5) Uani 1 1 d .
H23A H 0.9922 0.8509 0.0893 0.126 Uiso 1 1 calc R
H23B H 1.0010 0.8114 -0.0234 0.126 Uiso 1 1 calc R
H23C H 1.1204 0.8872 -0.0219 0.126 Uiso 1 1 calc R
C24 C 1.314(2) 0.6630(16) -0.0480(14) 0.093(6) Uani 1 1 d .
H24A H 1.3531 0.7368 -0.0921 0.140 Uiso 1 1 calc R
H24B H 1.2643 0.6383 -0.0943 0.140 Uiso 1 1 calc R
H24C H 1.4042 0.5930 -0.0245 0.140 Uiso 1 1 calc R
C8 C 0.349(3) 0.541(3) 0.4700(18) 0.109(7) Uani 1 1 d .
H8 H 0.2700 0.4988 0.5145 0.131 Uiso 1 1 calc R
C10 C 0.570(2) 0.597(3) 0.3518(13) 0.109(7) Uani 1.00(5) 1 d D
H10 H 0.6691 0.5948 0.3006 0.131 Uiso 1 1 calc R
C7 C 0.348(3) 0.6579(19) 0.465(2) 0.081(12) Uani 0.86(6) 1 d P
H7 H 0.2635 0.7117 0.5057 0.097 Uiso 1 1 calc R
C9 C 0.485(3) 0.494(2) 0.3985(19) 0.103(7) Uani 1 1 d .
H9 H 0.5186 0.4135 0.3819 0.124 Uiso 1 1 calc R
C6 C 0.472(4) 0.693(3) 0.399(2) 0.105(6) Uani 0.86(5) 1 d P
H6 H 0.4915 0.7725 0.3869 0.126 Uiso 1 1 calc R

loop_
_atom_site_aniso_label
_atom_site_aniso_U_11
_atom_site_aniso_U_22
_atom_site_aniso_U_33
_atom_site_aniso_U_23
_atom_site_aniso_U_13
_atom_site_aniso_U_12
O1 0.067(7) 0.089(8) 0.055(7) -0.011(6) 0.006(6) -0.050(7)
C44 0.138(16) 0.048(10) 0.056(11) -0.003(9) 0.007(11) -0.046(11)
N1 0.034(6) 0.053(8) 0.043(7) -0.001(6) -0.011(5) -0.008(6)
N2 0.064(8) 0.081(9) 0.029(7) 0.000(7) -0.013(6) -0.025(8)
Fe2 0.0466(12) 0.0571(13) 0.0511(13) -0.0102(11) -0.0107(10) -0.0168(10)
Fe1 0.0586(13) 0.0608(13) 0.0513(14) -0.0006(11) -0.0147(11) -0.0298(11)
Cu2 0.0458(10) 0.0582(12) 0.0522(11) -0.0065(9) -0.0132(8) -0.0141(9)
Cu1 0.0527(10) 0.0422(10) 0.0396(10) -0.0064(8) -0.0017(8) -0.0185(8)
Br2 0.0606(11) 0.0891(13) 0.0638(11) -0.0187(10) -0.0026(8) -0.0008(10)
Br1 0.1095(15) 0.0485(10) 0.0600(11) -0.0160(8) 0.0057(10) -0.0248(9)
C25 0.039(8) 0.070(11) 0.044(9) -0.003(8) 0.001(7) -0.023(8)
C29 0.046(9) 0.104(14) 0.067(12) -0.009(11) -0.006(9) -0.019(10)
C28 0.079(12) 0.139(18) 0.024(9) 0.010(10) -0.001(9) -0.055(13)
C27 0.055(10) 0.070(11) 0.055(11) 0.014(9) -0.030(8) -0.016(9)
C26 0.054(9) 0.052(9) 0.047(9) 0.015(7) -0.009(7) -0.025(8)
C33 0.111(16) 0.077(14) 0.101(17) 0.040(12) -0.056(13) -0.048(13)
C32 0.14(2) 0.072(14) 0.093(17) -0.042(13) -0.017(15) -0.015(14)
C31 0.124(18) 0.068(13) 0.121(18) 0.011(14) -0.085(16) -0.042(13)
C30 0.043(10) 0.054(11) 0.16(2) -0.016(13) -0.013(12) -0.022(8)
C34 0.141(16) 0.121(15) 0.071(11) 0.021(11) -0.029(11) -0.090(14)
C35 0.035(8) 0.071(10) 0.046(9) -0.017(8) 0.002(7) -0.018(8)
C36 0.036(8) 0.072(11) 0.076(11) -0.003(9) -0.029(8) -0.030(8)
C37 0.040(8) 0.046(9) 0.070(11) -0.001(8) -0.018(8) -0.018(7)
C38 0.052(9) 0.053(10) 0.081(12) -0.018(10) -0.010(9) -0.017(8)
C39 0.071(12) 0.061(12) 0.117(18) -0.030(12) -0.035(12) -0.006(10)
C40 0.086(14) 0.068(13) 0.096(15) 0.005(12) -0.052(12) -0.008(11)
C41 0.060(10) 0.056(10) 0.078(12) -0.015(10) -0.029(9) -0.010(9)
C42 0.048(9) 0.044(9) 0.064(11) 0.010(8) -0.026(8) -0.020(7)
C43 0.042(8) 0.057(10) 0.050(10) 0.000(8) -0.020(7) -0.022(8)
O2 0.084(7) 0.066(7) 0.048(6) 0.005(6) -0.028(6) -0.028(6)
C45 0.063(10) 0.073(11) 0.046(10) 0.002(9) -0.005(8) -0.036(9)
C46 0.062(10) 0.064(10) 0.060(10) -0.011(9) -0.036(8) -0.007(9)
C47 0.15(2) 0.111(16) 0.070(13) 0.007(12) -0.058(14) -0.072(15)
C48 0.113(16) 0.081(13) 0.116(17) -0.042(13) -0.028(13) -0.018(12)
C1 0.034(7) 0.058(9) 0.036(8) 0.005(7) -0.009(6) -0.023(7)
C5 0.075(11) 0.070(11) 0.050(10) 0.002(8) -0.021(8) -0.036(9)
C4 0.081(12) 0.064(11) 0.066(11) 0.001(10) -0.009(10) -0.040(10)
C3 0.050(9) 0.080(12) 0.047(10) 0.005(9) 0.002(8) -0.020(9)
C2 0.041(8) 0.074(11) 0.058(10) -0.016(9) -0.002(7) -0.019(8)
C11 0.049(8) 0.060(9) 0.029(8) -0.004(7) -0.006(6) -0.020(7)
C12 0.043(8) 0.035(8) 0.043(8) -0.006(6) -0.005(6) -0.013(7)
C13 0.035(7) 0.039(8) 0.037(8) 0.000(6) -0.010(6) -0.018(6)
C14 0.056(9) 0.066(10) 0.050(10) -0.023(8) 0.004(7) -0.029(8)
C15 0.072(11) 0.084(13) 0.085(13) -0.054(11) 0.001(10) -0.020(11)
C16 0.083(12) 0.062(11) 0.073(12) -0.005(10) -0.030(10) -0.038(10)
C17 0.073(10) 0.071(11) 0.044(10) -0.011(8) -0.007(8) -0.025(8)
C18 0.066(9) 0.024(7) 0.049(9) -0.002(7) -0.034(7) -0.001(7)
C19 0.055(9) 0.038(8) 0.030(8) 0.000(6) -0.007(6) -0.023(7)
C20 0.063(10) 0.079(12) 0.054(11) -0.010(10) 0.003(9) -0.027(9)
C21 0.059(9) 0.057(9) 0.033(9) -0.007(7) 0.000(7) -0.020(8)
C22 0.079(11) 0.068(11) 0.028(8) -0.005(8) 0.002(8) -0.030(9)
C23 0.085(13) 0.092(14) 0.071(12) -0.016(11) -0.036(10) -0.002(11)
C24 0.134(17) 0.071(12) 0.058(12) -0.013(10) 0.006(12) -0.027(12)
C8 0.069(10) 0.20(2) 0.065(10) -0.012(12) -0.025(8) -0.058(12)
C10 0.069(10) 0.20(2) 0.065(10) -0.012(12) -0.025(8) -0.058(12)
C7 0.12(2) 0.052(15) 0.086(19) -0.009(12) -0.058(17) -0.022(13)
C9 0.15(2) 0.119(17) 0.088(15) -0.042(15) -0.063(15) -0.050(16)
C6 0.141(16) 0.121(15) 0.071(11) 0.021(11) -0.029(11) -0.090(14)

loop_
_atom_type_symbol
_atom_type_description
_atom_type_scat_dispersion_real
_atom_type_scat_dispersion_imag
_atom_type_scat_source
C C 0.0033 0.0016 'International Tables Vol C Tables 4.2.6.8 and 6.1.1.4'
H H 0.0000 0.0000 'International Tables Vol C Tables 4.2.6.8 and 6.1.1.4'
N N 0.0061 0.0033 'International Tables Vol C Tables 4.2.6.8 and 6.1.1.4'
O O 0.0106 0.0060 'International Tables Vol C Tables 4.2.6.8 and 6.1.1.4'
Fe Fe 0.3463 0.8444 'International Tables Vol C Tables 4.2.6.8 and 6.1.1.4'
Cu Cu 0.3201 1.2651 'International Tables Vol C Tables 4.2.6.8 and 6.1.1.4'
I I -0.4742 1.8119 'International Tables Vol C Tables 4.2.6.8 and 6.1.1.4'
Br Br -0.2901 2.4595 'International Tables Vol C Tables 4.2.6.8 and 6.1.1.4'

loop_
_geom_angle_atom_site_label_1
_geom_angle_atom_site_label_2
_geom_angle_atom_site_label_3
_geom_angle
C19 O1 C20 106.5(11)
O2 C44 C45 104.7(14)
O2 C44 H44A 110.8
C45 C44 H44A 110.8
O2 C44 H44B 110.8
C45 C44 H44B 110.8
H44A C44 H44B 108.9
C19 N1 C21 111.7(11)
C19 N1 Cu1 123.6(9)
C21 N1 Cu1 124.5(9)
C43 N2 C45 108.5(12)
C43 N2 Cu2 125.9(11)
C45 N2 Cu2 125.6(11)
C26 Fe2 C30 120.1(7)
C26 Fe2 C29 67.6(7)
C30 Fe2 C29 164.1(9)
C26 Fe2 C34 108.7(8)
C30 Fe2 C34 42.4(8)
C29 Fe2 C34 152.1(9)
C26 Fe2 C27 40.6(6)
C30 Fe2 C27 107.8(7)
C29 Fe2 C27 68.1(7)
C34 Fe2 C27 128.2(10)
C26 Fe2 C25 40.9(5)
C30 Fe2 C25 153.5(8)
C29 Fe2 C25 41.2(6)
C34 Fe2 C25 117.3(8)
C27 Fe2 C25 69.7(6)
C26 Fe2 C32 166.1(9)
C30 Fe2 C32 66.8(8)
C29 Fe2 C32 109.2(8)
C34 Fe2 C32 67.5(9)
C27 Fe2 C32 152.2(9)
C25 Fe2 C32 127.7(9)
C26 Fe2 C28 67.4(7)
C30 Fe2 C28 125.7(9)
C29 Fe2 C28 41.6(6)
C34 Fe2 C28 164.9(10)
C27 Fe2 C28 39.4(6)
C25 Fe2 C28 70.1(7)
C32 Fe2 C28 119.8(9)
C26 Fe2 C31 154.0(8)
C30 Fe2 C31 39.0(7)
C29 Fe2 C31 128.6(9)
C34 Fe2 C31 67.1(9)
C27 Fe2 C31 120.3(7)
C25 Fe2 C31 164.7(8)
C32 Fe2 C31 38.4(7)
C28 Fe2 C31 109.6(8)
C26 Fe2 C33 127.4(8)
C30 Fe2 C33 68.5(8)
C29 Fe2 C33 119.4(8)
C34 Fe2 C33 39.4(8)
C27 Fe2 C33 165.0(9)
C25 Fe2 C33 106.7(7)
C32 Fe2 C33 41.2(8)
C28 Fe2 C33 154.5(9)
C31 Fe2 C33 66.6(8)
C9 Fe1 C1 143.0(9)
C9 Fe1 C2 174.8(9)
C1 Fe1 C2 41.0(5)
C9 Fe1 C8 38.9(8)
C1 Fe1 C8 173.8(11)
C2 Fe1 C8 136.6(9)
C9 Fe1 C5 115.6(9)
C1 Fe1 C5 41.2(6)
C2 Fe1 C5 69.7(6)
C8 Fe1 C5 144.8(11)
C9 Fe1 C10 42.8(8)
C1 Fe1 C10 110.6(7)
C2 Fe1 C10 136.2(9)
C8 Fe1 C10 67.2(8)
C5 Fe1 C10 112.7(8)
C9 Fe1 C4 116.1(8)
C1 Fe1 C4 67.6(6)
C2 Fe1 C4 67.7(7)
C8 Fe1 C4 117.8(9)
C5 Fe1 C4 40.9(6)
C10 Fe1 C4 143.6(10)
C9 Fe1 C7 63.0(9)
C1 Fe1 C7 136.7(7)
C2 Fe1 C7 111.8(7)
C8 Fe1 C7 37.2(9)
C5 Fe1 C7 174.6(9)
C10 Fe1 C7 62.5(10)
C4 Fe1 C7 144.5(9)
C9 Fe1 C3 139.2(9)
C1 Fe1 C3 68.4(6)
C2 Fe1 C3 41.6(6)
C8 Fe1 C3 113.6(7)
C5 Fe1 C3 68.2(6)
C10 Fe1 C3 177.5(11)
C4 Fe1 C3 38.5(6)
C7 Fe1 C3 116.5(8)
C9 Fe1 C6 65.9(10)
C1 Fe1 C6 110.8(8)
C2 Fe1 C6 110.3(9)
C8 Fe1 C6 63.8(11)
C5 Fe1 C6 138.7(10)
C10 Fe1 C6 37.8(9)
C4 Fe1 C6 178.0(10)
C7 Fe1 C6 36.0(10)
C3 Fe1 C6 140.1(11)
C36 Cu2 N2 93.8(6)
C36 Cu2 C35 36.2(6)
N2 Cu2 C35 130.0(6)
C36 Cu2 Br2 155.9(5)
N2 Cu2 Br2 110.2(4)
C35 Cu2 Br2 119.8(5)
C12 Cu1 N1 95.2(5)
C12 Cu1 C11 37.4(5)
N1 Cu1 C11 132.6(5)
C12 Cu1 Br1 153.0(4)
N1 Cu1 Br1 111.8(3)
C11 Cu1 Br1 115.5(4)
C26 C25 C29 103.3(14)
C26 C25 C35 131.8(14)
C29 C25 C35 124.7(14)
C26 C25 Fe2 67.6(8)
C29 C25 Fe2 68.3(9)
C35 C25 Fe2 123.4(10)
C25 C29 C28 109.8(15)
C25 C29 Fe2 70.5(8)
C28 C29 Fe2 70.5(8)
C25 C29 H29 125.1
C28 C29 H29 125.1
Fe2 C29 H29 125.1
C27 C28 C29 106.6(16)
C27 C28 Fe2 69.0(8)
C29 C28 Fe2 67.9(9)
C27 C28 H28 126.7
C29 C28 H28 126.7
Fe2 C28 H28 126.7
C28 C27 C26 108.5(15)
C28 C27 Fe2 71.5(9)
C26 C27 Fe2 68.7(8)
C28 C27 H27 125.8
C26 C27 H27 125.8
Fe2 C27 H27 125.8
C27 C26 C25 111.8(14)
C27 C26 Fe2 70.7(9)
C25 C26 Fe2 71.6(8)
C27 C26 H26 124.1
C25 C26 H26 124.1
Fe2 C26 H26 124.1
C34 C33 C32 106.5(19)
C34 C33 Fe2 68.7(11)
C32 C33 Fe2 69.1(11)
C34 C33 H33 126.7
C32 C33 H33 126.7
Fe2 C33 H33 126.7
C31 C32 C33 107.9(18)
C31 C32 Fe2 70.9(11)
C33 C32 Fe2 69.8(10)
C31 C32 H32 126.1
C33 C32 H32 126.1
Fe2 C32 H32 126.1
C32 C31 C30 111.3(19)
C32 C31 Fe2 70.8(12)
C30 C31 Fe2 68.7(10)
C32 C31 H31 124.3
C30 C31 H31 124.3
Fe2 C31 H31 124.3
C31 C30 C34 106.3(19)
C31 C30 Fe2 72.3(10)
C34 C30 Fe2 69.3(10)
C31 C30 H30 126.7
C34 C30 H30 126.8
Fe2 C30 H30 126.8
C33 C34 C30 108(2)
C33 C34 Fe2 71.9(13)
C30 C34 Fe2 68.3(10)
C33 C34 H34 126.1
C30 C34 H34 126.0
Fe2 C34 H34 126.1
C36 C35 C25 164.5(15)
C36 C35 Cu2 68.7(11)
C25 C35 Cu2 126.7(11)
C35 C36 C37 158.3(16)
C35 C36 Cu2 75.0(11)
C37 C36 Cu2 126.4(12)
C38 C37 C42 118.7(15)
C38 C37 C36 118.9(15)
C42 C37 C36 122.4(14)
C37 C38 C39 120.1(17)
C37 C38 H38 120.0
C39 C38 H38 120.0
C40 C39 C38 120.4(19)
C40 C39 H39 119.8
C38 C39 H39 119.8
C39 C40 C41 119.7(18)
C39 C40 H40 120.1
C41 C40 H40 120.1
C40 C41 C42 122.5(16)
C40 C41 H41 118.8
C42 C41 H41 118.8
C41 C42 C37 118.5(15)
C41 C42 C43 118.2(14)
C37 C42 C43 123.1(13)
N2 C43 O2 115.1(13)
N2 C43 C42 127.9(14)
O2 C43 C42 117.0(14)
C43 O2 C44 107.3(13)
N2 C45 C46 112.3(12)
N2 C45 C44 102.0(12)
C46 C45 C44 113.3(14)
N2 C45 H45 109.6
C46 C45 H45 109.6
C44 C45 H45 109.6
C47 C46 C45 115.3(14)
C47 C46 C48 109.4(15)
C45 C46 C48 111.5(14)
C47 C46 H46 106.7
C45 C46 H46 106.7
C48 C46 H46 106.7
C46 C47 H47A 109.5
C46 C47 H47B 109.5
H47A C47 H47B 109.5
C46 C47 H47C 109.5
H47A C47 H47C 109.5
H47B C47 H47C 109.5
C46 C48 H48A 109.5
C46 C48 H48B 109.5
H48A C48 H48B 109.5
C46 C48 H48C 109.5
H48A C48 H48C 109.5
H48B C48 H48C 109.5
C2 C1 C5 109.5(13)
C2 C1 C11 123.6(13)
C5 C1 C11 126.5(12)
C2 C1 Fe1 70.0(8)
C5 C1 Fe1 70.1(9)
C11 C1 Fe1 120.9(9)
C4 C5 C1 105.1(14)
C4 C5 Fe1 70.2(10)
C1 C5 Fe1 68.7(8)
C4 C5 H5 127.4
C1 C5 H5 127.4
Fe1 C5 H5 127.4
C3 C4 C5 111.4(15)
C3 C4 Fe1 71.5(10)
C5 C4 Fe1 68.9(9)
C3 C4 H4 124.2
C5 C4 H4 124.2
Fe1 C4 H4 124.2
C4 C3 C2 107.6(12)
C4 C3 Fe1 70.0(10)
C2 C3 Fe1 67.7(8)
C4 C3 H3 126.2
C2 C3 H3 126.2
Fe1 C3 H3 126.2
C1 C2 C3 106.3(13)
C1 C2 Fe1 69.1(8)
C3 C2 Fe1 70.7(9)
C1 C2 H2 126.9
C3 C2 H2 126.9
Fe1 C2 H2 126.9
C12 C11 C1 160.3(13)
C12 C11 Cu1 68.3(8)
C1 C11 Cu1 131.4(10)
C11 C12 C13 160.4(13)
C11 C12 Cu1 74.3(8)
C13 C12 Cu1 125.3(9)
C14 C13 C18 116.3(11)
C14 C13 C12 120.0(11)
C18 C13 C12 123.6(12)
C13 C14 C15 124.0(13)
C13 C14 H14 118.0
C15 C14 H14 118.0
C16 C15 C14 118.1(14)
C16 C15 H15 121.0
C14 C15 H15 120.9
C15 C16 C17 120.0(15)
C15 C16 H16 120.0
C17 C16 H16 120.0
C18 C17 C16 121.3(15)
C18 C17 H17 119.4
C16 C17 H17 119.4
C17 C18 C13 120.3(13)
C17 C18 C19 116.2(14)
C13 C18 C19 123.5(11)
N1 C19 O1 115.2(12)
N1 C19 C18 128.4(11)
O1 C19 C18 116.4(11)
O1 C20 C21 105.2(11)
O1 C20 H20A 110.7
C21 C20 H20A 110.7
O1 C20 H20B 110.7
C21 C20 H20B 110.7
H20A C20 H20B 108.8
C22 C21 N1 111.9(12)
C22 C21 C20 116.0(13)
N1 C21 C20 99.8(11)
C22 C21 H21 109.6
N1 C21 H21 109.6
C20 C21 H21 109.6
C21 C22 C23 113.1(13)
C21 C22 C24 112.8(14)
C23 C22 C24 108.4(13)
C21 C22 H22 107.4
C23 C22 H22 107.4
C24 C22 H22 107.4
C22 C23 H23A 109.5
C22 C23 H23B 109.5
H23A C23 H23B 109.5
C22 C23 H23C 109.5
H23A C23 H23C 109.5
H23B C23 H23C 109.5
C22 C24 H24A 109.5
C22 C24 H24B 109.5
H24A C24 H24B 109.5
C22 C24 H24C 109.5
H24A C24 H24C 109.5
H24B C24 H24C 109.5
C7 C8 C9 107(2)
C7 C8 Fe1 72.3(14)
C9 C8 Fe1 69.6(11)
C7 C8 H8 126.7
C9 C8 H8 126.7
Fe1 C8 H8 123.0
C6 C10 C9 104.4(19)
C6 C10 Fe1 72.8(13)
C9 C10 Fe1 67.6(9)
C6 C10 H10 127.8
C9 C10 H10 127.8
Fe1 C10 H10 123.6
C6 C7 C8 115(3)
C6 C7 Fe1 73.0(17)
C8 C7 Fe1 70.5(13)
C6 C7 H7 122.7
C8 C7 H7 122.7
Fe1 C7 H7 125.4
C8 C9 C10 106(2)
C8 C9 Fe1 71.5(12)
C10 C9 Fe1 69.6(9)
C8 C9 H9 127.2
C10 C9 H9 127.2
Fe1 C9 H9 123.4
C7 C6 C10 109(2)
C7 C6 Fe1 71.0(14)
C10 C6 Fe1 69.4(14)
C7 C6 H6 125.6
C10 C6 H6 125.6
Fe1 C6 H6 125.5

loop_
_geom_bond_atom_site_label_1
_geom_bond_atom_site_label_2
_geom_bond_distance
O1 C19 1.340(14)
O1 C20 1.463(17)
C44 O2 1.431(17)
C44 C45 1.51(2)
C44 H44A 0.9700
C44 H44B 0.9700
N1 C19 1.278(16)
N1 C21 1.475(15)
N1 Cu1 1.971(11)
N2 C43 1.273(16)
N2 C45 1.486(19)
N2 Cu2 1.939(12)
Fe2 C26 1.992(15)
Fe2 C30 2.006(16)
Fe2 C29 2.016(15)
Fe2 C34 2.02(2)
Fe2 C27 2.018(15)
Fe2 C25 2.045(15)
Fe2 C32 2.050(19)
Fe2 C28 2.050(14)
Fe2 C31 2.052(17)
Fe2 C33 2.059(17)
Fe1 C9 2.000(17)
Fe1 C1 2.008(13)
Fe1 C2 2.019(16)
Fe1 C8 2.02(2)
Fe1 C5 2.025(17)
Fe1 C10 2.029(15)
Fe1 C4 2.042(17)
Fe1 C7 2.05(2)
Fe1 C3 2.060(15)
Fe1 C6 2.07(2)
Cu2 C36 1.921(16)
Cu2 C35 1.992(14)
Cu2 Br2 2.319(2)
Cu1 C12 1.927(12)
Cu1 C11 1.996(12)
Cu1 Br1 2.307(2)
C25 C26 1.411(18)
C25 C29 1.43(2)
C25 C35 1.43(2)
C29 C28 1.44(2)
C29 H29 0.9800
C28 C27 1.37(2)
C28 H28 0.9800
C27 C26 1.39(2)
C27 H27 0.9800
C26 H26 0.9800
C33 C34 1.37(3)
C33 C32 1.44(3)
C33 H33 0.9800
C32 C31 1.35(3)
C32 H32 0.9800
C31 C30 1.36(2)
C31 H31 0.9800
C30 C34 1.45(3)
C30 H30 0.9800
C34 H34 0.9800
C35 C36 1.218(19)
C36 C37 1.41(2)
C37 C38 1.369(19)
C37 C42 1.41(2)
C38 C39 1.45(2)
C38 H38 0.9300
C39 C40 1.32(3)
C39 H39 0.9300
C40 C41 1.37(2)
C40 H40 0.9300
C41 C42 1.391(19)
C41 H41 0.9300
C42 C43 1.44(2)
C43 O2 1.351(17)
C45 C46 1.50(2)
C45 H45 0.9800
C46 C47 1.49(2)
C46 C48 1.50(2)
C46 H46 0.9800
C47 H47A 0.9600
C47 H47B 0.9600
C47 H47C 0.9600
C48 H48A 0.9600
C48 H48B 0.9600
C48 H48C 0.9600
C1 C2 1.409(17)
C1 C5 1.42(2)
C1 C11 1.438(18)
C5 C4 1.42(2)
C5 H5 0.9800
C4 C3 1.35(2)
C4 H4 0.9800
C3 C2 1.45(2)
C3 H3 0.9800
C2 H2 0.9800
C11 C12 1.261(17)
C12 C13 1.404(17)
C13 C14 1.373(16)
C13 C18 1.400(18)
C14 C15 1.38(2)
C14 H14 0.9300
C15 C16 1.36(2)
C15 H15 0.9300
C16 C17 1.37(2)
C16 H16 0.9300
C17 C18 1.37(2)
C17 H17 0.9300
C18 C19 1.455(17)
C20 C21 1.56(2)
C20 H20A 0.9700
C20 H20B 0.9700
C21 C22 1.46(2)
C21 H21 0.9800
C22 C23 1.52(2)
C22 C24 1.555(19)
C22 H22 0.9800
C23 H23A 0.9600
C23 H23B 0.9600
C23 H23C 0.9600
C24 H24A 0.9600
C24 H24B 0.9600
C24 H24C 0.9600
C8 C7 1.30(3)
C8 C9 1.34(3)
C8 H8 0.9300
C10 C6 1.33(3)
C10 C9 1.47(3)
C10 H10 0.9300
C7 C6 1.27(3)
C7 H7 0.9300
C9 H9 0.9300
C6 H6 0.9300

loop_
_geom_torsion_atom_site_label_1
_geom_torsion_atom_site_label_2
_geom_torsion_atom_site_label_3
_geom_torsion_atom_site_label_4
_geom_torsion
C43 N2 Cu2 C36 6.8(13)
C45 N2 Cu2 C36 -171.6(11)
C43 N2 Cu2 C35 6.7(15)
C45 N2 Cu2 C35 -171.7(10)
C43 N2 Cu2 Br2 -170.4(11)
C45 N2 Cu2 Br2 11.2(11)
C19 N1 Cu1 C12 3.8(12)
C21 N1 Cu1 C12 178.2(11)
C19 N1 Cu1 C11 5.4(14)
C21 N1 Cu1 C11 179.8(10)
C19 N1 Cu1 Br1 -176.7(10)
C21 N1 Cu1 Br1 -2.2(11)
C30 Fe2 C25 C26 53.4(19)
C29 Fe2 C25 C26 -115.6(13)
C34 Fe2 C25 C26 87.4(12)
C27 Fe2 C25 C26 -36.0(8)
C32 Fe2 C25 C26 169.0(10)
C28 Fe2 C25 C26 -78.2(10)
C31 Fe2 C25 C26 -170(3)
C33 Fe2 C25 C26 128.5(11)
C26 Fe2 C25 C29 115.6(13)
C30 Fe2 C25 C29 169.0(16)
C34 Fe2 C25 C29 -157.0(12)
C27 Fe2 C25 C29 79.6(10)
C32 Fe2 C25 C29 -75.4(13)
C28 Fe2 C25 C29 37.5(10)
C31 Fe2 C25 C29 -54(3)
C33 Fe2 C25 C29 -115.8(12)
C26 Fe2 C25 C35 -126.2(16)
C30 Fe2 C25 C35 -73(2)
C29 Fe2 C25 C35 118.1(16)
C34 Fe2 C25 C35 -38.8(16)
C27 Fe2 C25 C35 -162.3(14)
C32 Fe2 C25 C35 42.7(16)
C28 Fe2 C25 C35 155.6(15)
C31 Fe2 C25 C35 64(3)
C33 Fe2 C25 C35 2.3(15)
C26 C25 C29 C28 -0.8(17)
C35 C25 C29 C28 -176.2(14)
Fe2 C25 C29 C28 -59.7(12)
C26 C25 C29 Fe2 58.9(9)
C35 C25 C29 Fe2 -116.5(14)
C26 Fe2 C29 C25 -39.7(9)
C30 Fe2 C29 C25 -162(3)
C34 Fe2 C29 C25 48(2)
C27 Fe2 C29 C25 -83.7(10)
C32 Fe2 C29 C25 125.8(11)
C28 Fe2 C29 C25 -120.5(16)
C31 Fe2 C29 C25 164.2(10)
C33 Fe2 C29 C25 81.8(12)
C26 Fe2 C29 C28 80.8(12)
C30 Fe2 C29 C28 -41(3)
C34 Fe2 C29 C28 168.5(19)
C27 Fe2 C29 C28 36.8(11)
C25 Fe2 C29 C28 120.5(16)
C32 Fe2 C29 C28 -113.7(14)
C31 Fe2 C29 C28 -75.3(15)
C33 Fe2 C29 C28 -157.7(13)
C25 C29 C28 C27 1.3(19)
Fe2 C29 C28 C27 -58.4(11)
C25 C29 C28 Fe2 59.7(11)
C26 Fe2 C28 C27 38.0(10)
C30 Fe2 C28 C27 -73.8(14)
C29 Fe2 C28 C27 119.1(16)
C34 Fe2 C28 C27 -40(4)
C25 Fe2 C28 C27 81.9(11)
C32 Fe2 C28 C27 -155.3(12)
C31 Fe2 C28 C27 -114.3(12)
C33 Fe2 C28 C27 169.1(17)
C26 Fe2 C28 C29 -81.1(12)
C30 Fe2 C28 C29 167.1(12)
C34 Fe2 C28 C29 -159(3)
C27 Fe2 C28 C29 -119.1(16)
C25 Fe2 C28 C29 -37.2(11)
C32 Fe2 C28 C29 85.7(15)
C31 Fe2 C28 C29 126.6(13)
C33 Fe2 C28 C29 50(2)
C29 C28 C27 C26 -1.2(19)
Fe2 C28 C27 C26 -59.0(11)
C29 C28 C27 Fe2 57.7(11)
C26 Fe2 C27 C28 -119.3(14)
C30 Fe2 C27 C28 125.0(12)
C29 Fe2 C27 C28 -38.7(11)
C34 Fe2 C27 C28 167.7(12)
C25 Fe2 C27 C28 -83.0(11)
C32 Fe2 C27 C28 51(2)
C31 Fe2 C27 C28 84.2(14)
C33 Fe2 C27 C28 -162(3)
C30 Fe2 C27 C26 -115.8(11)
C29 Fe2 C27 C26 80.6(10)
C34 Fe2 C27 C26 -73.0(13)
C25 Fe2 C27 C26 36.2(8)
C32 Fe2 C27 C26 170.4(16)
C28 Fe2 C27 C26 119.3(14)
C31 Fe2 C27 C26 -156.5(11)
C33 Fe2 C27 C26 -42(3)
C28 C27 C26 C25 0.8(18)
Fe2 C27 C26 C25 -59.9(10)
C28 C27 C26 Fe2 60.7(11)
C29 C25 C26 C27 0.0(16)
C35 C25 C26 C27 174.9(15)
Fe2 C25 C26 C27 59.4(11)
C29 C25 C26 Fe2 -59.4(10)
C35 C25 C26 Fe2 115.5(16)
C30 Fe2 C26 C27 82.4(12)
C29 Fe2 C26 C27 -82.1(10)
C34 Fe2 C26 C27 127.5(12)
C25 Fe2 C26 C27 -122.1(12)
C32 Fe2 C26 C27 -161(3)
C28 Fe2 C26 C27 -36.9(9)
C31 Fe2 C26 C27 52(2)
C33 Fe2 C26 C27 167.3(11)
C30 Fe2 C26 C25 -155.5(11)
C29 Fe2 C26 C25 40.0(8)
C34 Fe2 C26 C25 -110.4(11)
C27 Fe2 C26 C25 122.1(12)
C32 Fe2 C26 C25 -39(3)
C28 Fe2 C26 C25 85.2(9)
C31 Fe2 C26 C25 173.8(16)
C33 Fe2 C26 C25 -70.7(12)
C26 Fe2 C33 C34 -72.7(15)
C30 Fe2 C33 C34 39.5(13)
C29 Fe2 C33 C34 -155.8(13)
C27 Fe2 C33 C34 -39(3)
C25 Fe2 C33 C34 -112.8(13)
C32 Fe2 C33 C34 118.4(19)
C28 Fe2 C33 C34 168.5(17)
C31 Fe2 C33 C34 81.8(14)
C26 Fe2 C33 C32 169.0(12)
C30 Fe2 C33 C32 -78.9(13)
C29 Fe2 C33 C32 85.9(15)
C34 Fe2 C33 C32 -118.4(19)
C27 Fe2 C33 C32 -157(3)
C25 Fe2 C33 C32 128.8(14)
C28 Fe2 C33 C32 50(2)
C31 Fe2 C33 C32 -36.5(13)
C34 C33 C32 C31 2(2)
Fe2 C33 C32 C31 60.9(15)
C34 C33 C32 Fe2 -58.8(13)
C26 Fe2 C32 C31 -157(3)
C30 Fe2 C32 C31 -34.9(14)
C29 Fe2 C32 C31 128.6(14)
C34 Fe2 C32 C31 -81.1(14)
C27 Fe2 C32 C31 49(2)
C25 Fe2 C32 C31 171.1(12)
C28 Fe2 C32 C31 84.1(15)
C33 Fe2 C32 C31 -118.3(19)
C26 Fe2 C32 C33 -39(4)
C30 Fe2 C32 C33 83.4(13)
C29 Fe2 C32 C33 -113.1(14)
C34 Fe2 C32 C33 37.2(12)
C27 Fe2 C32 C33 167.6(15)
C25 Fe2 C32 C33 -70.6(15)
C28 Fe2 C32 C33 -157.6(12)
C31 Fe2 C32 C33 118.3(19)
C33 C32 C31 C30 -4(2)
Fe2 C32 C31 C30 56.7(14)
C33 C32 C31 Fe2 -60.2(14)
C26 Fe2 C31 C32 167.9(15)
C30 Fe2 C31 C32 123(2)
C29 Fe2 C31 C32 -70.7(16)
C34 Fe2 C31 C32 82.1(14)
C27 Fe2 C31 C32 -155.8(12)
C25 Fe2 C31 C32 -28(3)
C28 Fe2 C31 C32 -113.7(14)
C33 Fe2 C31 C32 39.1(13)
C26 Fe2 C31 C30 45(2)
C29 Fe2 C31 C30 165.9(13)
C34 Fe2 C31 C30 -41.2(14)
C27 Fe2 C31 C30 80.9(15)
C25 Fe2 C31 C30 -151(3)
C32 Fe2 C31 C30 -123(2)
C28 Fe2 C31 C30 123.0(14)
C33 Fe2 C31 C30 -84.2(14)
C32 C31 C30 C34 3(2)
Fe2 C31 C30 C34 61.3(12)
C32 C31 C30 Fe2 -57.9(16)
C26 Fe2 C30 C31 -159.2(11)
C29 Fe2 C30 C31 -44(3)
C34 Fe2 C30 C31 115.8(18)
C27 Fe2 C30 C31 -116.5(13)
C25 Fe2 C30 C31 163.4(14)
C32 Fe2 C30 C31 34.4(12)
C28 Fe2 C30 C31 -76.6(15)
C33 Fe2 C30 C31 79.0(13)
C26 Fe2 C30 C34 85.0(15)
C29 Fe2 C30 C34 -160(3)
C27 Fe2 C30 C34 127.7(14)
C25 Fe2 C30 C34 48(2)
C32 Fe2 C30 C34 -81.5(14)
C28 Fe2 C30 C34 167.5(14)
C31 Fe2 C30 C34 -115.8(18)
C33 Fe2 C30 C34 -36.8(13)
C32 C33 C34 C30 0(2)
Fe2 C33 C34 C30 -59.1(12)
C32 C33 C34 Fe2 59.0(13)
C31 C30 C34 C33 -2(2)
Fe2 C30 C34 C33 61.3(13)
C31 C30 C34 Fe2 -63.3(13)
C26 Fe2 C34 C33 126.9(13)
C30 Fe2 C34 C33 -118.5(19)
C29 Fe2 C34 C33 50(2)
C27 Fe2 C34 C33 168.0(12)
C25 Fe2 C34 C33 83.3(14)
C32 Fe2 C34 C33 -38.8(13)
C28 Fe2 C34 C33 -161(3)
C31 Fe2 C34 C33 -80.6(13)
C26 Fe2 C34 C30 -114.6(13)
C29 Fe2 C34 C30 168.3(16)
C27 Fe2 C34 C30 -73.5(15)
C25 Fe2 C34 C30 -158.2(11)
C32 Fe2 C34 C30 79.7(13)
C28 Fe2 C34 C30 -42(4)
C31 Fe2 C34 C30 38.0(11)
C33 Fe2 C34 C30 118.5(19)
C26 C25 C35 C36 -175(5)
C29 C25 C35 C36 -1(6)
Fe2 C25 C35 C36 -86(6)
C26 C25 C35 Cu2 10(2)
C29 C25 C35 Cu2 -175.7(11)
Fe2 C25 C35 Cu2 99.0(14)
N2 Cu2 C35 C36 0.3(12)
Br2 Cu2 C35 C36 177.1(8)
C36 Cu2 C35 C25 178.4(18)
N2 Cu2 C35 C25 178.7(10)
Br2 Cu2 C35 C25 -4.5(14)
C25 C35 C36 C37 14(9)
Cu2 C35 C36 C37 -171(4)
C25 C35 C36 Cu2 -175(6)
N2 Cu2 C36 C35 -179.8(9)
Br2 Cu2 C36 C35 -6.2(17)
N2 Cu2 C36 C37 -3.9(12)
C35 Cu2 C36 C37 175.9(18)
Br2 Cu2 C36 C37 169.7(7)
C35 C36 C37 C38 -9(4)
Cu2 C36 C37 C38 -178.4(10)
C35 C36 C37 C42 168(3)
Cu2 C36 C37 C42 -1.4(19)
C42 C37 C38 C39 4(2)
C36 C37 C38 C39 -179.0(13)
C37 C38 C39 C40 -5(3)
C38 C39 C40 C41 3(3)
C39 C40 C41 C42 0(3)
C40 C41 C42 C37 0(2)
C40 C41 C42 C43 175.5(15)
C38 C37 C42 C41 -1.4(19)
C36 C37 C42 C41 -178.5(13)
C38 C37 C42 C43 -177.0(12)
C36 C37 C42 C43 6(2)
C45 N2 C43 O2 -5.8(16)
Cu2 N2 C43 O2 175.6(9)
C45 N2 C43 C42 174.0(13)
Cu2 N2 C43 C42 -5(2)
C41 C42 C43 N2 -178.5(13)
C37 C42 C43 N2 -3(2)
C41 C42 C43 O2 1.3(18)
C37 C42 C43 O2 176.9(12)
N2 C43 O2 C44 -4.9(16)
C42 C43 O2 C44 175.3(12)
C45 C44 O2 C43 12.9(16)
C43 N2 C45 C46 -108.5(14)
Cu2 N2 C45 C46 70.1(16)
C43 N2 C45 C44 13.2(15)
Cu2 N2 C45 C44 -168.2(10)
O2 C44 C45 N2 -15.4(16)
O2 C44 C45 C46 105.6(15)
N2 C45 C46 C47 63.8(18)
C44 C45 C46 C47 -51.1(19)
N2 C45 C46 C48 -170.5(14)
C44 C45 C46 C48 74.5(18)
C9 Fe1 C1 C2 174.6(13)
C8 Fe1 C1 C2 70(7)
C5 Fe1 C1 C2 -120.7(12)
C10 Fe1 C1 C2 138.0(12)
C4 Fe1 C1 C2 -81.2(10)
C7 Fe1 C1 C2 66.6(14)
C3 Fe1 C1 C2 -39.6(9)
C6 Fe1 C1 C2 97.5(13)
C9 Fe1 C1 C5 -64.7(15)
C2 Fe1 C1 C5 120.7(12)
C8 Fe1 C1 C5 -169(7)
C10 Fe1 C1 C5 -101.3(12)
C4 Fe1 C1 C5 39.5(9)
C7 Fe1 C1 C5 -172.6(13)
C3 Fe1 C1 C5 81.2(10)
C6 Fe1 C1 C5 -141.8(13)
C9 Fe1 C1 C11 56.6(18)
C2 Fe1 C1 C11 -117.9(15)
C8 Fe1 C1 C11 -48(8)
C5 Fe1 C1 C11 121.3(14)
C10 Fe1 C1 C11 20.0(16)
C4 Fe1 C1 C11 160.8(13)
C7 Fe1 C1 C11 -51.3(17)
C3 Fe1 C1 C11 -157.5(13)
C6 Fe1 C1 C11 -20.5(16)
C2 C1 C5 C4 -2.3(17)
C11 C1 C5 C4 -175.4(13)
Fe1 C1 C5 C4 -61.2(11)
C2 C1 C5 Fe1 59.0(10)
C11 C1 C5 Fe1 -114.2(14)
C9 Fe1 C5 C4 -101.2(13)
C1 Fe1 C5 C4 115.9(13)
C2 Fe1 C5 C4 79.0(10)
C8 Fe1 C5 C4 -66.1(16)
C10 Fe1 C5 C4 -148.2(13)
C7 Fe1 C5 C4 -174(8)
C3 Fe1 C5 C4 34.3(9)
C6 Fe1 C5 C4 177.0(15)
C9 Fe1 C5 C1 142.9(11)
C2 Fe1 C5 C1 -36.9(8)
C8 Fe1 C5 C1 178.0(12)
C10 Fe1 C5 C1 95.9(12)
C4 Fe1 C5 C1 -115.9(13)
C7 Fe1 C5 C1 70(8)
C3 Fe1 C5 C1 -81.6(9)
C6 Fe1 C5 C1 61.1(17)
C1 C5 C4 C3 1.4(19)
Fe1 C5 C4 C3 -58.9(13)
C1 C5 C4 Fe1 60.2(10)
C9 Fe1 C4 C3 -137.5(13)
C1 Fe1 C4 C3 83.0(10)
C2 Fe1 C4 C3 38.5(9)
C8 Fe1 C4 C3 -93.7(13)
C5 Fe1 C4 C3 122.8(14)
C10 Fe1 C4 C3 177.8(13)
C7 Fe1 C4 C3 -58.1(16)
C6 Fe1 C4 C3 45(32)
C9 Fe1 C4 C5 99.6(13)
C1 Fe1 C4 C5 -39.8(9)
C2 Fe1 C4 C5 -84.3(10)
C8 Fe1 C4 C5 143.5(13)
C10 Fe1 C4 C5 54.9(17)
C7 Fe1 C4 C5 179.1(13)
C3 Fe1 C4 C5 -122.8(14)
C6 Fe1 C4 C5 -78(32)
C5 C4 C3 C2 0(2)
Fe1 C4 C3 C2 -57.4(11)
C5 C4 C3 Fe1 57.4(12)
C9 Fe1 C3 C4 68.1(16)
C1 Fe1 C3 C4 -80.8(10)
C2 Fe1 C3 C4 -119.8(13)
C8 Fe1 C3 C4 105.5(14)
C5 Fe1 C3 C4 -36.3(10)
C10 Fe1 C3 C4 -148(16)
C7 Fe1 C3 C4 146.6(11)
C6 Fe1 C3 C4 -177.8(15)
C9 Fe1 C3 C2 -172.1(13)
C1 Fe1 C3 C2 39.0(8)
C8 Fe1 C3 C2 -134.7(13)
C5 Fe1 C3 C2 83.5(9)
C10 Fe1 C3 C2 -28(17)
C4 Fe1 C3 C2 119.8(13)
C7 Fe1 C3 C2 -93.6(10)
C6 Fe1 C3 C2 -58.0(16)
C5 C1 C2 C3 2.3(17)
C11 C1 C2 C3 175.7(13)
Fe1 C1 C2 C3 61.3(10)
C5 C1 C2 Fe1 -59.0(10)
C11 C1 C2 Fe1 114.4(13)
C4 C3 C2 C1 -1.4(18)
Fe1 C3 C2 C1 -60.3(10)
C4 C3 C2 Fe1 58.8(12)
C9 Fe1 C2 C1 -141(10)
C8 Fe1 C2 C1 -171.5(14)
C5 Fe1 C2 C1 37.1(8)
C10 Fe1 C2 C1 -64.9(14)
C4 Fe1 C2 C1 81.1(9)
C7 Fe1 C2 C1 -137.3(11)
C3 Fe1 C2 C1 116.8(12)
C6 Fe1 C2 C1 -98.7(13)
C9 Fe1 C2 C3 102(10)
C1 Fe1 C2 C3 -116.8(12)
C8 Fe1 C2 C3 71.6(16)
C5 Fe1 C2 C3 -79.7(9)
C10 Fe1 C2 C3 178.3(12)
C4 Fe1 C2 C3 -35.7(8)
C7 Fe1 C2 C3 105.9(11)
C6 Fe1 C2 C3 144.5(12)
C2 C1 C11 C12 14(5)
C5 C1 C11 C12 -174(4)
Fe1 C1 C11 C12 99(4)
C2 C1 C11 Cu1 -161.0(12)
C5 C1 C11 Cu1 11(2)
Fe1 C1 C11 Cu1 -75.7(15)
N1 Cu1 C11 C12 -2.5(12)
Br1 Cu1 C11 C12 179.5(8)
C12 Cu1 C11 C1 178.0(19)
N1 Cu1 C11 C1 175.5(11)
Br1 Cu1 C11 C1 -2.4(14)
C1 C11 C12 C13 1(8)
Cu1 C11 C12 C13 176(4)
C1 C11 C12 Cu1 -176(4)
N1 Cu1 C12 C11 178.1(9)
Br1 Cu1 C12 C11 -0.9(15)
N1 Cu1 C12 C13 -0.3(12)
C11 Cu1 C12 C13 -178.5(18)
Br1 Cu1 C12 C13 -179.4(7)
C11 C12 C13 C14 2(5)
Cu1 C12 C13 C14 177.2(11)
C11 C12 C13 C18 -175(4)
Cu1 C12 C13 C18 0.6(19)
C18 C13 C14 C15 -2(2)
C12 C13 C14 C15 -178.6(15)
C13 C14 C15 C16 0(3)
C14 C15 C16 C17 0(3)
C15 C16 C17 C18 1(3)
C16 C17 C18 C13 -2(2)
C16 C17 C18 C19 -179.3(14)
C14 C13 C18 C17 3(2)
C12 C13 C18 C17 179.5(14)
C14 C13 C18 C19 179.5(13)
C12 C13 C18 C19 -4(2)
C21 N1 C19 O1 -2.1(17)
Cu1 N1 C19 O1 172.9(9)
C21 N1 C19 C18 176.9(13)
Cu1 N1 C19 C18 -8(2)
C20 O1 C19 N1 -6.4(17)
C20 O1 C19 C18 174.5(12)
C17 C18 C19 N1 -174.9(16)
C13 C18 C19 N1 8(2)
C17 C18 C19 O1 4.0(19)
C13 C18 C19 O1 -172.9(13)
C19 O1 C20 C21 11.5(16)
C19 N1 C21 C22 -114.4(14)
Cu1 N1 C21 C22 70.6(14)
C19 N1 C21 C20 8.9(15)
Cu1 N1 C21 C20 -166.1(10)
O1 C20 C21 C22 108.5(15)
O1 C20 C21 N1 -11.8(15)
N1 C21 C22 C23 57.5(16)
C20 C21 C22 C23 -56.1(17)
N1 C21 C22 C24 -179.0(11)
C20 C21 C22 C24 67.4(17)
C9 Fe1 C8 C7 -116(2)
C1 Fe1 C8 C7 -4(8)
C2 Fe1 C8 C7 59.9(19)
C5 Fe1 C8 C7 -171.5(15)
C10 Fe1 C8 C7 -74.1(18)
C4 Fe1 C8 C7 146.0(15)
C3 Fe1 C8 C7 103.3(16)
C6 Fe1 C8 C7 -32.6(17)
C1 Fe1 C8 C9 112(7)
C2 Fe1 C8 C9 175.8(14)
C5 Fe1 C8 C9 -56(2)
C10 Fe1 C8 C9 41.8(16)
C4 Fe1 C8 C9 -98.1(16)
C7 Fe1 C8 C9 116(2)
C3 Fe1 C8 C9 -140.8(15)
C6 Fe1 C8 C9 83.4(18)
C9 Fe1 C10 C6 114(2)
C1 Fe1 C10 C6 -97.7(16)
C2 Fe1 C10 C6 -58.3(18)
C8 Fe1 C10 C6 76.1(18)
C5 Fe1 C10 C6 -142.1(15)
C4 Fe1 C10 C6 -177.6(15)
C7 Fe1 C10 C6 35.2(14)
C3 Fe1 C10 C6 -32(17)
C1 Fe1 C10 C9 148.1(13)
C2 Fe1 C10 C9 -172.5(13)
C8 Fe1 C10 C9 -38.0(14)
C5 Fe1 C10 C9 103.7(13)
C4 Fe1 C10 C9 68.2(17)
C7 Fe1 C10 C9 -79.0(13)
C3 Fe1 C10 C9 -146(16)
C6 Fe1 C10 C9 -114(2)
C9 C8 C7 C6 -2(3)
Fe1 C8 C7 C6 59.8(19)
C9 C8 C7 Fe1 -61.5(15)
C9 Fe1 C7 C6 -85.4(19)
C1 Fe1 C7 C6 55(2)
C2 Fe1 C7 C6 95.0(18)
C8 Fe1 C7 C6 -125(3)
C5 Fe1 C7 C6 -10(9)
C10 Fe1 C7 C6 -37.0(16)
C4 Fe1 C7 C6 176.7(17)
C3 Fe1 C7 C6 140.5(18)
C9 Fe1 C7 C8 39.4(14)
C1 Fe1 C7 C8 179.4(12)
C2 Fe1 C7 C8 -140.2(14)
C5 Fe1 C7 C8 115(8)
C10 Fe1 C7 C8 87.8(16)
C4 Fe1 C7 C8 -59(2)
C3 Fe1 C7 C8 -94.7(15)
C6 Fe1 C7 C8 125(3)
C7 C8 C9 C10 2(2)
Fe1 C8 C9 C10 -61.6(12)
C7 C8 C9 Fe1 63.4(16)
C6 C10 C9 C8 -1(2)
Fe1 C10 C9 C8 62.9(14)
C6 C10 C9 Fe1 -64.1(15)
C1 Fe1 C9 C8 -170.5(16)
C2 Fe1 C9 C8 -33(11)
C5 Fe1 C9 C8 148.2(16)
C10 Fe1 C9 C8 -115(2)
C4 Fe1 C9 C8 102.6(17)
C7 Fe1 C9 C8 -37.6(16)
C3 Fe1 C9 C8 63(2)
C6 Fe1 C9 C8 -78(2)
C1 Fe1 C9 C10 -55.1(19)
C2 Fe1 C9 C10 82(10)
C8 Fe1 C9 C10 115(2)
C5 Fe1 C9 C10 -96.5(14)
C4 Fe1 C9 C10 -142.1(14)
C7 Fe1 C9 C10 77.8(16)
C3 Fe1 C9 C10 177.9(13)
C6 Fe1 C9 C10 37.8(13)
C8 C7 C6 C10 1(3)
Fe1 C7 C6 C10 59.4(17)
C8 C7 C6 Fe1 -58.4(18)
C9 C10 C6 C7 0(2)
Fe1 C10 C6 C7 -60.3(17)
C9 C10 C6 Fe1 60.5(12)
C9 Fe1 C6 C7 76.7(16)
C1 Fe1 C6 C7 -143.3(14)
C2 Fe1 C6 C7 -99.4(16)
C8 Fe1 C6 C7 33.6(15)
C5 Fe1 C6 C7 178.6(13)
C10 Fe1 C6 C7 120(2)
C4 Fe1 C6 C7 -106(31)
C3 Fe1 C6 C7 -62(2)
C9 Fe1 C6 C10 -42.8(14)
C1 Fe1 C6 C10 97.2(15)
C2 Fe1 C6 C10 141.1(14)
C8 Fe1 C6 C10 -86.0(16)
C5 Fe1 C6 C10 59(2)
C4 Fe1 C6 C10 134(31)
C7 Fe1 C6 C10 -120(2)
C3 Fe1 C6 C10 178.0(13)
